data_2235500
loop_
_publ_author_name
'Gu, Zhi-Guo'
'Wang, Bao-Xiang'
'Pang, Chun-Yan'
'Bao, Fei-Fei'

_publ_section_title
;
 Hexakis(\m~2~-4-amino-3,5-dimethyl-4<i>H</i>-1,2,4-triazole)hexaaquatricobalt(II)
 naphthalene-1,5-disulfonate tetrachloride
;
_journal_coeditor_code HY2535
_journal_issue 7
_journal_name_full 'Acta Crystallographica Section E'
_journal_page_first m862
_journal_paper_doi 10.1107/S1600536812020417
_journal_volume 68
_journal_year 2012
_chemical_formula_iupac '[Co3 (C4 H8 N4)6 (H2 O)6] (C10 H6 O6 S2) Cl4'
_chemical_formula_moiety 'C24 H60 Co3 N24 O6 6+, C10 H6 O6 S2 2-, 4(Cl -)'
_chemical_formula_sum 'C34 H66 Cl4 Co3 N24 O12 S2'
_chemical_formula_weight 1385.82
_chemical_name_systematic
;
Hexakis(\m~2~-4-amino-3,5-dimethyl-4<i>H</i>-
1,2,4-triazole)hexaaquatricobalt(II)
naphthalene-1,5-disulfonate tetrachloride
;
_space_group_IT_number 2
_symmetry_cell_setting triclinic
_symmetry_space_group_name_Hall '-P 1'
_symmetry_space_group_name_H-M 'P -1'
_atom_sites_solution_hydrogens geom
_atom_sites_solution_primary direct
_atom_sites_solution_secondary difmap
_audit_creation_method SHELXL-97
_cell_angle_alpha 106.924(2)
_cell_angle_beta 99.622(3)
_cell_angle_gamma 103.452(2)
_cell_formula_units_Z 1
_cell_length_a 11.1641(4)
_cell_length_b 12.2744(5)
_cell_length_c 13.2265(5)
_cell_measurement_reflns_used 3738
_cell_measurement_temperature 100(2)
_cell_measurement_theta_max 25.72
_cell_measurement_theta_min 2.15
_cell_volume 1631.79(11)
_computing_cell_refinement 'SAINT (Bruker, 2007)'
_computing_data_collection 'SMART (Bruker, 2007)'
_computing_data_reduction 'SAINT (Bruker, 2007)'
_computing_molecular_graphics 'DIAMOND (Brandenburg, 1999)'
_computing_publication_material 'SHELXTL (Sheldrick, 2008)'
_computing_structure_refinement 'SHELXTL (Sheldrick, 2008)'
_computing_structure_solution 'SHELXTL (Sheldrick, 2008)'
_diffrn_ambient_temperature 100(2)
_diffrn_measured_fraction_theta_full 0.998
_diffrn_measured_fraction_theta_max 0.998
_diffrn_measurement_device_type 'Bruker SMART APEX CCD'
_diffrn_measurement_method '\f and \w scans'
_diffrn_radiation_monochromator graphite
_diffrn_radiation_source 'sealed tube'
_diffrn_radiation_type MoK\a
_diffrn_radiation_wavelength 0.71073
_diffrn_reflns_av_R_equivalents 0.0429
_diffrn_reflns_av_sigmaI/netI 0.0481
_diffrn_reflns_limit_h_max 13
_diffrn_reflns_limit_h_min -13
_diffrn_reflns_limit_k_max 15
_diffrn_reflns_limit_k_min -15
_diffrn_reflns_limit_l_max 16
_diffrn_reflns_limit_l_min -16
_diffrn_reflns_number 23481
_diffrn_reflns_theta_full 26.00
_diffrn_reflns_theta_max 26.00
_diffrn_reflns_theta_min 1.66
_exptl_absorpt_coefficient_mu 1.048
_exptl_absorpt_correction_T_max 0.815
_exptl_absorpt_correction_T_min 0.763
_exptl_absorpt_correction_type multi-scan
_exptl_absorpt_process_details '(SADABS; Bruker, 2001)'
_exptl_crystal_colour pink
_exptl_crystal_density_diffrn 1.410
_exptl_crystal_density_method 'not measured'
_exptl_crystal_description block
_exptl_crystal_F_000 715
_exptl_crystal_size_max 0.26
_exptl_crystal_size_mid 0.22
_exptl_crystal_size_min 0.20
_refine_diff_density_max 0.670
_refine_diff_density_min -0.752
_refine_ls_extinction_coef 0.0020(5)
_refine_ls_extinction_expression Fc^*^=kFc[1+0.001xFc^2^\l^3^/sin(2\q)]^-1/4^
_refine_ls_extinction_method 'SHELXTL (Sheldrick, 2008)'
_refine_ls_goodness_of_fit_ref 1.064
_refine_ls_hydrogen_treatment constr
_refine_ls_matrix_type full
_refine_ls_number_parameters 386
_refine_ls_number_reflns 6410
_refine_ls_number_restraints 0
_refine_ls_restrained_S_all 1.064
_refine_ls_R_factor_all 0.0594
_refine_ls_R_factor_gt 0.0475
_refine_ls_shift/su_max 0.001
_refine_ls_shift/su_mean 0.000
_refine_ls_structure_factor_coef Fsqd
_refine_ls_weighting_details 'calc w=1/[\s^2^(Fo^2^)+(0.0427P)^2^+2.0543P] where P=(Fo^2^+2Fc^2^)/3'
_refine_ls_weighting_scheme calc
_refine_ls_wR_factor_gt 0.1038
_refine_ls_wR_factor_ref 0.1078
_reflns_number_gt 5057
_reflns_number_total 6410
_reflns_threshold_expression I>2\s(I)
_cod_data_source_file hy2535.cif
_cod_data_source_block I
_cod_database_code 2235500
_cod_database_fobs_code 2235500

loop_
_symmetry_equiv_pos_as_xyz
'x, y, z'
'-x, -y, -z'

loop_
_atom_site_type_symbol
_atom_site_label
_atom_site_fract_x
_atom_site_fract_y
_atom_site_fract_z
_atom_site_U_iso_or_equiv
_atom_site_adp_type
_atom_site_calc_flag
_atom_site_refinement_flags
_atom_site_occupancy
_atom_site_symmetry_multiplicity
Co Co1 0.63106(4) 0.64428(4) 0.31065(4) 0.02470(13) Uani d . 1 1
Co Co2 0.5000 0.5000 0.5000 0.02126(15) Uani d S 1 2
O O1W 0.5966(2) 0.56654(19) 0.14192(17) 0.0265(5) Uani d . 1 1
H H1X 0.5055 0.5253 0.1106 0.040 Uiso d R 1 1
H H1Y 0.6234 0.6285 0.1105 0.040 Uiso d R 1 1
O O2W 0.6118(2) 0.79286(19) 0.27619(18) 0.0261(5) Uani d . 1 1
H H2X 0.6232 0.8578 0.3444 0.039 Uiso d R 1 1
H H2Y 0.5942 0.7753 0.1971 0.039 Uiso d R 1 1
O O3W 0.8229(2) 0.70517(19) 0.31226(18) 0.0268(5) Uani d . 1 1
H H3X 0.8292 0.7098 0.2406 0.040 Uiso d R 1 1
H H3Y 0.8764 0.7196 0.3845 0.040 Uiso d R 1 1
N N1 0.6573(2) 0.4793(2) 0.3235(2) 0.0223(6) Uani d . 1 1
N N2 0.6086(2) 0.4269(2) 0.3951(2) 0.0215(5) Uani d . 1 1
N N3 0.7090(2) 0.3163(2) 0.3066(2) 0.0213(5) Uani d . 1 1
N N4 0.7638(3) 0.2234(2) 0.2677(2) 0.0229(6) Uani d . 1 1
H H4A 0.7329 0.1885 0.1940 0.034 Uiso calc PR 0.667 1
H H4B 0.7436 0.1680 0.3001 0.034 Uiso calc PR 0.667 1
H H4C 0.8499 0.2545 0.2842 0.034 Uiso calc PR 0.667 1
N N5 0.4307(2) 0.5840(2) 0.2976(2) 0.0223(6) Uani d . 1 1
N N6 0.3797(2) 0.5345(2) 0.3702(2) 0.0210(5) Uani d . 1 1
N N7 0.2246(2) 0.5399(2) 0.2502(2) 0.0214(5) Uani d . 1 1
N N8 0.0988(2) 0.5242(2) 0.1957(2) 0.0233(6) Uani d . 1 1
H H8A 0.0997 0.5532 0.1398 0.035 Uiso calc PR 0.667 1
H H8B 0.0604 0.5640 0.2434 0.035 Uiso calc PR 0.667 1
H H8C 0.0549 0.4451 0.1687 0.035 Uiso calc PR 0.667 1
N N9 0.6756(2) 0.7319(2) 0.4850(2) 0.0234(6) Uani d . 1 1
N N10 0.6331(2) 0.6759(2) 0.5555(2) 0.0214(5) Uani d . 1 1
N N11 0.7398(2) 0.8597(2) 0.6501(2) 0.0228(6) Uani d . 1 1
N N12 0.7993(3) 0.9696(2) 0.7368(2) 0.0302(7) Uani d . 1 1
H H12A 0.8319 1.0268 0.7095 0.045 Uiso calc PR 0.667 1
H H12B 0.8632 0.9615 0.7839 0.045 Uiso calc PR 0.667 1
H H12C 0.7411 0.9911 0.7727 0.045 Uiso calc PR 0.667 1
C C1 0.7852(3) 0.4237(3) 0.1853(3) 0.0292(7) Uani d . 1 1
H H1D 0.8529 0.5001 0.2143 0.044 Uiso calc R 1 1
H H1E 0.7246 0.4222 0.1217 0.044 Uiso calc R 1 1
H H1F 0.8225 0.3584 0.1635 0.044 Uiso calc R 1 1
C C2 0.7179(3) 0.4095(3) 0.2710(2) 0.0213(6) Uani d . 1 1
C C3 0.6427(3) 0.3295(3) 0.3836(2) 0.0204(6) Uani d . 1 1
C C4 0.6189(3) 0.2409(3) 0.4412(2) 0.0206(6) Uani d . 1 1
H H4D 0.5658 0.2627 0.4911 0.031 Uiso calc R 1 1
H H4E 0.7003 0.2410 0.4829 0.031 Uiso calc R 1 1
H H4F 0.5751 0.1611 0.3874 0.031 Uiso calc R 1 1
C C5 0.3332(3) 0.6312(3) 0.1326(3) 0.0209(6) Uani d . 1 1
H H5D 0.4186 0.6815 0.1396 0.031 Uiso calc R 1 1
H H5E 0.2731 0.6780 0.1321 0.031 Uiso calc R 1 1
H H5F 0.3068 0.5630 0.0642 0.031 Uiso calc R 1 1
C C6 0.3351(3) 0.5871(3) 0.2273(2) 0.0219(6) Uani d . 1 1
C C7 0.2558(3) 0.5085(3) 0.3398(2) 0.0219(6) Uani d . 1 1
C C8 0.1563(3) 0.4586(3) 0.3906(3) 0.0287(7) Uani d . 1 1
H H8D 0.1968 0.4413 0.4533 0.043 Uiso calc R 1 1
H H8E 0.0959 0.3850 0.3367 0.043 Uiso calc R 1 1
H H8F 0.1110 0.5169 0.4150 0.043 Uiso calc R 1 1
C C9 0.8092(3) 0.9393(3) 0.5089(3) 0.0281(7) Uani d . 1 1
H H9A 0.7569 0.9922 0.5030 0.042 Uiso calc R 1 1
H H9B 0.8251 0.9038 0.4377 0.042 Uiso calc R 1 1
H H9C 0.8905 0.9853 0.5627 0.042 Uiso calc R 1 1
C C10 0.7414(3) 0.8433(3) 0.5442(2) 0.0211(6) Uani d . 1 1
C C11 0.6736(3) 0.7529(3) 0.6545(2) 0.0231(7) Uani d . 1 1
C C12 0.6622(3) 0.7396(3) 0.7613(3) 0.0245(7) Uani d . 1 1
H H12D 0.6123 0.6577 0.7490 0.037 Uiso calc R 1 1
H H12E 0.6196 0.7953 0.7974 0.037 Uiso calc R 1 1
H H12F 0.7473 0.7569 0.8079 0.037 Uiso calc R 1 1
S S1 1.06020(7) 0.26397(7) 0.94747(6) 0.02274(18) Uani d . 1 1
O O1 1.1780(2) 0.32512(18) 1.03387(17) 0.0229(5) Uani d . 1 1
O O2 1.0829(2) 0.21065(18) 0.84071(17) 0.0222(5) Uani d . 1 1
O O3 0.9768(2) 0.33792(18) 0.94574(17) 0.0238(5) Uani d . 1 1
C C13 0.7946(3) 0.0438(3) 1.0283(2) 0.0211(6) Uani d . 1 1
H H13 0.7140 0.0431 1.0427 0.025 Uiso calc R 1 1
C C14 0.8632(3) 0.1383(3) 1.0024(3) 0.0235(7) Uani d . 1 1
H H14 0.8283 0.2011 0.9992 0.028 Uiso calc R 1 1
C C15 0.9796(3) 0.1417(3) 0.9818(3) 0.0229(7) Uani d . 1 1
C C16 1.0358(3) 0.0482(3) 0.9874(3) 0.0226(6) Uani d . 1 1
C C17 1.1565(3) 0.0484(3) 0.9670(3) 0.0245(7) Uani d . 1 1
H H17 1.2041 0.1126 0.9501 0.029 Uiso calc R 1 1
Cl Cl1 0.45668(16) 0.91733(15) 0.39605(14) 0.0331(4) Uani d P 0.50 1
Cl Cl2 0.47349(13) 0.01196(12) 0.18426(11) 0.0180(3) Uani d P 0.50 1
Cl Cl3 0.57922(14) 0.65370(13) 0.97649(13) 0.0249(3) Uani d P 0.50 1
Cl Cl4 0.95318(12) 0.22467(12) 0.48318(11) 0.0172(3) Uani d P 0.50 1

loop_
_atom_site_aniso_label
_atom_site_aniso_U_11
_atom_site_aniso_U_22
_atom_site_aniso_U_33
_atom_site_aniso_U_12
_atom_site_aniso_U_13
_atom_site_aniso_U_23
Co1 0.0198(2) 0.0236(2) 0.0234(2) 0.00047(17) 0.00243(17) 0.00400(18)
Co2 0.0170(3) 0.0209(3) 0.0225(3) 0.0040(2) 0.0033(2) 0.0048(2)
O1W 0.0259(12) 0.0256(11) 0.0212(11) 0.0007(9) 0.0044(9) 0.0047(9)
O2W 0.0255(12) 0.0253(11) 0.0179(11) -0.0031(9) 0.0005(9) 0.0047(9)
O3W 0.0229(12) 0.0313(12) 0.0218(11) 0.0013(9) 0.0037(9) 0.0094(10)
N1 0.0169(13) 0.0225(13) 0.0235(14) 0.0027(10) 0.0053(11) 0.0043(11)
N2 0.0226(13) 0.0186(12) 0.0208(13) 0.0064(10) 0.0067(11) 0.0024(10)
N3 0.0245(13) 0.0222(13) 0.0171(13) 0.0120(11) 0.0064(11) 0.0022(10)
N4 0.0327(15) 0.0256(14) 0.0203(13) 0.0210(12) 0.0139(11) 0.0085(11)
N5 0.0223(14) 0.0188(13) 0.0214(14) 0.0036(10) 0.0026(11) 0.0039(10)
N6 0.0180(13) 0.0211(13) 0.0213(13) 0.0045(10) 0.0047(10) 0.0047(11)
N7 0.0188(13) 0.0228(13) 0.0201(13) 0.0043(10) 0.0037(10) 0.0059(11)
N8 0.0166(13) 0.0243(13) 0.0256(14) 0.0034(10) -0.0009(11) 0.0092(11)
N9 0.0232(14) 0.0245(13) 0.0205(13) 0.0048(11) 0.0048(11) 0.0070(11)
N10 0.0196(13) 0.0203(13) 0.0206(13) 0.0054(10) 0.0033(10) 0.0029(11)
N11 0.0217(13) 0.0240(13) 0.0172(13) 0.0037(11) 0.0059(10) 0.0012(10)
N12 0.0273(15) 0.0239(14) 0.0193(14) -0.0075(11) 0.0020(11) -0.0079(11)
C1 0.0257(17) 0.0386(19) 0.0260(17) 0.0113(15) 0.0110(14) 0.0111(15)
C2 0.0212(15) 0.0205(15) 0.0180(15) 0.0050(12) 0.0011(12) 0.0036(12)
C3 0.0204(15) 0.0189(14) 0.0169(15) 0.0054(12) 0.0011(12) 0.0011(12)
C4 0.0187(15) 0.0227(15) 0.0230(16) 0.0110(12) 0.0063(12) 0.0074(13)
C5 0.0148(14) 0.0225(15) 0.0265(16) 0.0034(12) 0.0041(12) 0.0125(13)
C6 0.0221(16) 0.0212(15) 0.0148(15) 0.0014(12) 0.0024(12) 0.0003(12)
C7 0.0194(16) 0.0245(15) 0.0153(15) 0.0025(12) 0.0023(12) 0.0018(12)
C8 0.0263(17) 0.0353(18) 0.0307(18) 0.0078(14) 0.0070(14) 0.0217(15)
C9 0.0279(17) 0.0238(16) 0.0290(18) 0.0020(13) 0.0129(14) 0.0052(14)
C10 0.0240(16) 0.0233(15) 0.0147(14) 0.0075(12) 0.0069(12) 0.0034(12)
C11 0.0246(16) 0.0223(15) 0.0190(15) 0.0064(13) 0.0062(13) 0.0023(12)
C12 0.0239(16) 0.0196(15) 0.0242(16) 0.0021(12) 0.0050(13) 0.0032(13)
S1 0.0218(4) 0.0219(4) 0.0222(4) 0.0040(3) 0.0031(3) 0.0076(3)
O1 0.0187(11) 0.0242(11) 0.0227(11) 0.0010(9) 0.0035(9) 0.0088(9)
O2 0.0221(11) 0.0241(11) 0.0225(11) 0.0046(9) 0.0091(9) 0.0108(9)
O3 0.0239(11) 0.0239(11) 0.0273(12) 0.0080(9) 0.0003(9) 0.0169(9)
C13 0.0220(15) 0.0191(15) 0.0184(15) 0.0072(12) 0.0050(12) 0.0002(12)
C14 0.0200(16) 0.0253(16) 0.0215(16) 0.0072(13) 0.0035(12) 0.0032(13)
C15 0.0238(16) 0.0169(14) 0.0246(16) 0.0019(12) 0.0058(13) 0.0055(12)
C16 0.0195(15) 0.0212(15) 0.0207(15) 0.0032(12) 0.0002(12) 0.0028(12)
C17 0.0237(16) 0.0220(15) 0.0225(16) 0.0017(13) 0.0042(13) 0.0051(13)
Cl1 0.0314(9) 0.0308(8) 0.0284(9) -0.0015(7) 0.0048(7) 0.0074(7)
Cl2 0.0182(7) 0.0195(7) 0.0128(6) 0.0016(5) 0.0015(5) 0.0050(5)
Cl3 0.0226(7) 0.0253(8) 0.0287(8) 0.0041(6) 0.0114(6) 0.0115(6)
Cl4 0.0133(6) 0.0211(7) 0.0223(7) 0.0067(5) 0.0008(5) 0.0155(6)

loop_
_atom_type_symbol
_atom_type_description
_atom_type_scat_dispersion_real
_atom_type_scat_dispersion_imag
_atom_type_scat_source
C C 0.0033 0.0016 'International Tables Vol C Tables 4.2.6.8 and 6.1.1.4'
H H 0.0000 0.0000 'International Tables Vol C Tables 4.2.6.8 and 6.1.1.4'
Co Co 0.3494 0.9721 'International Tables Vol C Tables 4.2.6.8 and 6.1.1.4'
N N 0.0061 0.0033 'International Tables Vol C Tables 4.2.6.8 and 6.1.1.4'
O O 0.0106 0.0060 'International Tables Vol C Tables 4.2.6.8 and 6.1.1.4'
S S 0.1246 0.1234 'International Tables Vol C Tables 4.2.6.8 and 6.1.1.4'
Cl Cl 0.1484 0.1585 'International Tables Vol C Tables 4.2.6.8 and 6.1.1.4'

loop_
_geom_angle_atom_site_label_1
_geom_angle_atom_site_label_2
_geom_angle_atom_site_label_3
_geom_angle_site_symmetry_1
_geom_angle_site_symmetry_3
_geom_angle
O2W Co1 O1W . . 84.31(9)
O2W Co1 O3W . . 86.35(9)
O1W Co1 O3W . . 86.73(9)
O2W Co1 N5 . . 90.77(9)
O1W Co1 N5 . . 89.79(9)
O3W Co1 N5 . . 175.68(9)
O2W Co1 N9 . . 94.08(9)
O1W Co1 N9 . . 176.90(9)
O3W Co1 N9 . . 90.53(9)
N5 Co1 N9 . . 92.89(10)
O2W Co1 N1 . . 171.49(10)
O1W Co1 N1 . . 87.76(9)
O3W Co1 N1 . . 90.13(9)
N5 Co1 N1 . . 92.27(9)
N9 Co1 N1 . . 93.70(10)
N2 Co2 N2 2_666 . 180.00(11)
N2 Co2 N10 2_666 . 87.58(9)
N2 Co2 N10 . . 92.42(10)
N2 Co2 N10 2_666 2_666 92.42(10)
N2 Co2 N10 . 2_666 87.58(9)
N10 Co2 N10 . 2_666 180.0
N2 Co2 N6 2_666 2_666 93.28(9)
N2 Co2 N6 . 2_666 86.72(9)
N10 Co2 N6 . 2_666 87.17(9)
N10 Co2 N6 2_666 2_666 92.83(9)
N2 Co2 N6 2_666 . 86.72(9)
N2 Co2 N6 . . 93.28(9)
N10 Co2 N6 . . 92.83(9)
N10 Co2 N6 2_666 . 87.17(9)
N6 Co2 N6 2_666 . 180.0000(10)
Co1 O1W H1X . . 109.4
Co1 O1W H1Y . . 109.6
H1X O1W H1Y . . 109.5
Co1 O2W H2X . . 109.4
Co1 O2W H2Y . . 109.5
H2X O2W H2Y . . 141.1
Co1 O3W H3X . . 109.3
Co1 O3W H3Y . . 109.6
H3X O3W H3Y . . 141.1
C2 N1 N2 . . 106.9(2)
C2 N1 Co1 . . 130.1(2)
N2 N1 Co1 . . 123.00(18)
C3 N2 N1 . . 107.4(2)
C3 N2 Co2 . . 129.0(2)
N1 N2 Co2 . . 123.60(18)
C2 N3 C3 . . 108.1(2)
C2 N3 N4 . . 123.8(2)
C3 N3 N4 . . 128.1(2)
N3 N4 H4A . . 109.5
N3 N4 H4B . . 109.5
H4A N4 H4B . . 109.5
N3 N4 H4C . . 109.5
H4A N4 H4C . . 109.5
H4B N4 H4C . . 109.5
C6 N5 N6 . . 107.3(2)
C6 N5 Co1 . . 129.4(2)
N6 N5 Co1 . . 123.37(18)
C7 N6 N5 . . 107.7(2)
C7 N6 Co2 . . 130.1(2)
N5 N6 Co2 . . 122.12(18)
C6 N7 C7 . . 107.2(2)
C6 N7 N8 . . 128.9(3)
C7 N7 N8 . . 123.9(2)
N7 N8 H8A . . 109.5
N7 N8 H8B . . 109.5
H8A N8 H8B . . 109.5
N7 N8 H8C . . 109.5
H8A N8 H8C . . 109.5
H8B N8 H8C . . 109.5
C10 N9 N10 . . 107.7(2)
C10 N9 Co1 . . 129.0(2)
N10 N9 Co1 . . 123.31(18)
C11 N10 N9 . . 108.3(2)
C11 N10 Co2 . . 127.8(2)
N9 N10 Co2 . . 123.28(18)
C10 N11 C11 . . 107.6(2)
C10 N11 N12 . . 123.8(3)
C11 N11 N12 . . 128.5(3)
N11 N12 H12A . . 109.5
N11 N12 H12B . . 109.5
H12A N12 H12B . . 109.5
N11 N12 H12C . . 109.5
H12A N12 H12C . . 109.5
H12B N12 H12C . . 109.5
C2 C1 H1D . . 109.5
C2 C1 H1E . . 109.5
H1D C1 H1E . . 109.5
C2 C1 H1F . . 109.5
H1D C1 H1F . . 109.5
H1E C1 H1F . . 109.5
N1 C2 N3 . . 108.6(3)
N1 C2 C1 . . 128.7(3)
N3 C2 C1 . . 122.7(3)
N2 C3 N3 . . 108.8(3)
N2 C3 C4 . . 130.0(3)
N3 C3 C4 . . 121.1(3)
C3 C4 H4D . . 109.5
C3 C4 H4E . . 109.5
H4D C4 H4E . . 109.5
C3 C4 H4F . . 109.5
H4D C4 H4F . . 109.5
H4E C4 H4F . . 109.5
C6 C5 H5D . . 109.5
C6 C5 H5E . . 109.5
H5D C5 H5E . . 109.5
C6 C5 H5F . . 109.5
H5D C5 H5F . . 109.5
H5E C5 H5F . . 109.5
N5 C6 N7 . . 109.2(3)
N5 C6 C5 . . 130.4(3)
N7 C6 C5 . . 120.4(3)
N6 C7 N7 . . 108.7(3)
N6 C7 C8 . . 129.9(3)
N7 C7 C8 . . 121.4(3)
C7 C8 H8D . . 109.5
C7 C8 H8E . . 109.5
H8D C8 H8E . . 109.5
C7 C8 H8F . . 109.5
H8D C8 H8F . . 109.5
H8E C8 H8F . . 109.5
C10 C9 H9A . . 109.5
C10 C9 H9B . . 109.5
H9A C9 H9B . . 109.5
C10 C9 H9C . . 109.5
H9A C9 H9C . . 109.5
H9B C9 H9C . . 109.5
N9 C10 N11 . . 108.1(3)
N9 C10 C9 . . 129.2(3)
N11 C10 C9 . . 122.8(3)
N10 C11 N11 . . 108.2(3)
N10 C11 C12 . . 131.1(3)
N11 C11 C12 . . 120.7(3)
C11 C12 H12D . . 109.5
C11 C12 H12E . . 109.5
H12D C12 H12E . . 109.5
C11 C12 H12F . . 109.5
H12D C12 H12F . . 109.5
H12E C12 H12F . . 109.5
O3 S1 O1 . . 112.19(13)
O3 S1 O2 . . 113.46(13)
O1 S1 O2 . . 112.75(13)
O3 S1 C15 . . 106.52(14)
O1 S1 C15 . . 105.66(13)
O2 S1 C15 . . 105.50(14)
C17 C13 C14 2_757 . 120.3(3)
C17 C13 H13 2_757 . 119.9
C14 C13 H13 . . 119.9
C15 C14 C13 . . 121.1(3)
C15 C14 H14 . . 119.5
C13 C14 H14 . . 119.5
C14 C15 C16 . . 120.7(3)
C14 C15 S1 . . 118.5(2)
C16 C15 S1 . . 120.8(2)
C17 C16 C16 . 2_757 119.7(4)
C17 C16 C15 . . 122.7(3)
C16 C16 C15 2_757 . 117.6(4)
C13 C17 C16 2_757 . 120.6(3)
C13 C17 H17 2_757 . 119.7
C16 C17 H17 . . 119.7

loop_
_geom_bond_atom_site_label_1
_geom_bond_atom_site_label_2
_geom_bond_site_symmetry_2
_geom_bond_distance
Co1 O2W . 2.053(2)
Co1 O1W . 2.084(2)
Co1 O3W . 2.092(2)
Co1 N5 . 2.146(3)
Co1 N9 . 2.156(3)
Co1 N1 . 2.162(3)
Co2 N2 2_666 2.132(3)
Co2 N2 . 2.132(3)
Co2 N10 . 2.151(2)
Co2 N10 2_666 2.151(2)
Co2 N6 2_666 2.201(3)
Co2 N6 . 2.201(3)
O1W H1X . 0.9796
O1W H1Y . 0.9802
O2W H2X . 0.9801
O2W H2Y . 0.9797
O3W H3X . 0.9793
O3W H3Y . 0.9807
N1 C2 . 1.325(4)
N1 N2 . 1.404(4)
N2 C3 . 1.312(4)
N3 C2 . 1.346(4)
N3 C3 . 1.350(4)
N3 N4 . 1.423(3)
N4 H4A . 0.9100
N4 H4B . 0.9100
N4 H4C . 0.9100
N5 C6 . 1.308(4)
N5 N6 . 1.407(3)
N6 C7 . 1.308(4)
N7 C6 . 1.358(4)
N7 C7 . 1.366(4)
N7 N8 . 1.409(3)
N8 H8A . 0.9100
N8 H8B . 0.9100
N8 H8C . 0.9100
N9 C10 . 1.319(4)
N9 N10 . 1.391(3)
N10 C11 . 1.302(4)
N11 C10 . 1.359(4)
N11 C11 . 1.369(4)
N11 N12 . 1.416(3)
N12 H12A . 0.9100
N12 H12B . 0.9100
N12 H12C . 0.9100
C1 C2 . 1.490(4)
C1 H1D . 0.9800
C1 H1E . 0.9800
C1 H1F . 0.9800
C3 C4 . 1.501(4)
C4 H4D . 0.9800
C4 H4E . 0.9800
C4 H4F . 0.9800
C5 C6 . 1.502(4)
C5 H5D . 0.9800
C5 H5E . 0.9800
C5 H5F . 0.9800
C7 C8 . 1.494(4)
C8 H8D . 0.9800
C8 H8E . 0.9800
C8 H8F . 0.9800
C9 C10 . 1.485(4)
C9 H9A . 0.9800
C9 H9B . 0.9800
C9 H9C . 0.9800
C11 C12 . 1.492(4)
C12 H12D . 0.9800
C12 H12E . 0.9800
C12 H12F . 0.9800
S1 O3 . 1.445(2)
S1 O1 . 1.462(2)
S1 O2 . 1.464(2)
S1 C15 . 1.781(3)
C13 C17 2_757 1.377(4)
C13 C14 . 1.398(4)
C13 H13 . 0.9500
C14 C15 . 1.365(4)
C14 H14 . 0.9500
C15 C16 . 1.444(4)
C16 C17 . 1.417(5)
C16 C16 2_757 1.425(6)
C17 C13 2_757 1.377(4)
C17 H17 . 0.9500

loop_
_geom_hbond_atom_site_label_D
_geom_hbond_atom_site_label_H
_geom_hbond_atom_site_label_A
_geom_hbond_site_symmetry_A
_geom_hbond_distance_DH
_geom_hbond_distance_HA
_geom_hbond_distance_DA
_geom_hbond_angle_DHA
O1W H1X Cl3 2_666 0.98 2.06 2.765(3) 127
O1W H1Y Cl3 1_554 0.98 1.89 2.701(3) 138
O2W H2X Cl1 . 0.98 2.28 2.929(3) 122
O2W H2Y Cl3 1_554 0.98 2.82 3.749(3) 158
O3W H3X O2 2_766 0.98 1.89 2.773(3) 148
O3W H3Y Cl4 2_766 0.98 2.18 3.114(3) 159
N8 H8A O3 2_666 0.91 2.21 3.009(3) 146

loop_
_geom_torsion_atom_site_label_1
_geom_torsion_atom_site_label_2
_geom_torsion_atom_site_label_3
_geom_torsion_atom_site_label_4
_geom_torsion_site_symmetry_1
_geom_torsion_site_symmetry_4
_geom_torsion
O1W Co1 N1 C2 . . 42.1(3)
O3W Co1 N1 C2 . . -44.6(3)
N5 Co1 N1 C2 . . 131.8(3)
N9 Co1 N1 C2 . . -135.2(3)
O1W Co1 N1 N2 . . -138.2(2)
O3W Co1 N1 N2 . . 135.1(2)
N5 Co1 N1 N2 . . -48.5(2)
N9 Co1 N1 N2 . . 44.5(2)
C2 N1 N2 C3 . . 0.6(3)
Co1 N1 N2 C3 . . -179.2(2)
C2 N1 N2 Co2 . . -179.37(19)
Co1 N1 N2 Co2 . . 0.9(3)
N10 Co2 N2 C3 . . 132.7(3)
N10 Co2 N2 C3 2_666 . -47.3(3)
N6 Co2 N2 C3 2_666 . 45.7(3)
N6 Co2 N2 C3 . . -134.3(3)
N10 Co2 N2 N1 . . -47.3(2)
N10 Co2 N2 N1 2_666 . 132.7(2)
N6 Co2 N2 N1 2_666 . -134.3(2)
N6 Co2 N2 N1 . . 45.7(2)
O2W Co1 N5 C6 . . 40.3(3)
O1W Co1 N5 C6 . . -44.0(3)
N9 Co1 N5 C6 . . 134.5(3)
N1 Co1 N5 C6 . . -131.7(3)
O2W Co1 N5 N6 . . -138.0(2)
O1W Co1 N5 N6 . . 137.7(2)
N9 Co1 N5 N6 . . -43.9(2)
N1 Co1 N5 N6 . . 49.9(2)
C6 N5 N6 C7 . . 0.8(3)
Co1 N5 N6 C7 . . 179.4(2)
C6 N5 N6 Co2 . . 176.57(19)
Co1 N5 N6 Co2 . . -4.8(3)
N2 Co2 N6 C7 2_666 . -48.8(3)
N2 Co2 N6 C7 . . 131.2(3)
N10 Co2 N6 C7 . . -136.2(3)
N10 Co2 N6 C7 2_666 . 43.8(3)
N2 Co2 N6 N5 2_666 . 136.4(2)
N2 Co2 N6 N5 . . -43.6(2)
N10 Co2 N6 N5 . . 49.0(2)
N10 Co2 N6 N5 2_666 . -131.0(2)
O2W Co1 N9 C10 . . -35.7(3)
O3W Co1 N9 C10 . . 50.7(3)
N5 Co1 N9 C10 . . -126.7(3)
N1 Co1 N9 C10 . . 140.9(3)
O2W Co1 N9 N10 . . 142.5(2)
O3W Co1 N9 N10 . . -131.1(2)
N5 Co1 N9 N10 . . 51.5(2)
N1 Co1 N9 N10 . . -41.0(2)
C10 N9 N10 C11 . . -0.2(3)
Co1 N9 N10 C11 . . -178.7(2)
C10 N9 N10 Co2 . . 171.5(2)
Co1 N9 N10 Co2 . . -7.0(3)
N2 Co2 N10 C11 2_666 . 41.0(3)
N2 Co2 N10 C11 . . -139.0(3)
N6 Co2 N10 C11 2_666 . -52.4(3)
N6 Co2 N10 C11 . . 127.6(3)
N2 Co2 N10 N9 2_666 . -128.9(2)
N2 Co2 N10 N9 . . 51.1(2)
N6 Co2 N10 N9 2_666 . 137.7(2)
N6 Co2 N10 N9 . . -42.3(2)
N2 N1 C2 N3 . . 0.1(3)
Co1 N1 C2 N3 . . 179.84(19)
N2 N1 C2 C1 . . 179.3(3)
Co1 N1 C2 C1 . . -1.0(5)
C3 N3 C2 N1 . . -0.7(3)
N4 N3 C2 N1 . . -179.8(3)
C3 N3 C2 C1 . . -180.0(3)
N4 N3 C2 C1 . . 0.9(4)
N1 N2 C3 N3 . . -1.0(3)
Co2 N2 C3 N3 . . 178.92(19)
N1 N2 C3 C4 . . 178.6(3)
Co2 N2 C3 C4 . . -1.4(5)
C2 N3 C3 N2 . . 1.1(3)
N4 N3 C3 N2 . . -179.8(3)
C2 N3 C3 C4 . . -178.6(3)
N4 N3 C3 C4 . . 0.5(5)
N6 N5 C6 N7 . . -1.0(3)
Co1 N5 C6 N7 . . -179.58(19)
N6 N5 C6 C5 . . 179.7(3)
Co1 N5 C6 C5 . . 1.1(5)
C7 N7 C6 N5 . . 0.9(3)
N8 N7 C6 N5 . . -179.4(3)
C7 N7 C6 C5 . . -179.7(3)
N5 N6 C7 N7 . . -0.2(3)
Co2 N6 C7 N7 . . -175.57(19)
N5 N6 C7 C8 . . -177.4(3)
Co2 N6 C7 C8 . . 7.3(5)
C6 N7 C7 N6 . . -0.4(3)
N8 N7 C7 N6 . . 179.9(3)
C6 N7 C7 C8 . . 177.1(3)
N8 N7 C7 C8 . . -2.7(5)
N10 N9 C10 N11 . . -1.1(3)
Co1 N9 C10 N11 . . 177.3(2)
N10 N9 C10 C9 . . 178.4(3)
Co1 N9 C10 C9 . . -3.2(5)
C11 N11 C10 N9 . . 1.9(4)
N12 N11 C10 N9 . . -178.9(3)
C11 N11 C10 C9 . . -177.7(3)
N12 N11 C10 C9 . . 1.5(5)
N9 N10 C11 N11 . . 1.3(3)
Co2 N10 C11 N11 . . -169.8(2)
N9 N10 C11 C12 . . -176.3(3)
Co2 N10 C11 C12 . . 12.5(5)
C10 N11 C11 N10 . . -2.0(4)
N12 N11 C11 N10 . . 178.9(3)
C10 N11 C11 C12 . . 175.9(3)
N12 N11 C11 C12 . . -3.2(5)
C17 C13 C14 C15 2_757 . -0.3(5)
C13 C14 C15 C16 . . -0.7(5)
C13 C14 C15 S1 . . 179.1(2)
O3 S1 C15 C14 . . -1.7(3)
O1 S1 C15 C14 . . 117.8(3)
O2 S1 C15 C14 . . -122.6(3)
O3 S1 C15 C16 . . 178.2(2)
O1 S1 C15 C16 . . -62.3(3)
O2 S1 C15 C16 . . 57.3(3)
C14 C15 C16 C17 . . -179.7(3)
S1 C15 C16 C17 . . 0.4(4)
C14 C15 C16 C16 . 2_757 1.4(5)
S1 C15 C16 C16 . 2_757 -178.5(3)
C16 C16 C17 C13 2_757 2_757 -0.1(5)
C15 C16 C17 C13 . 2_757 -179.0(3)
